data_8104679
loop_
_publ_author_name
'Yang, Fei'
'Wang, Zongwei'
'Liu, Pengju'
'Guo, Libing'
'Xian, Dong'

_publ_section_title
;
 The crystal structure of
 dichlorido-bis(3-methyl-3-imidazolium-1-ylpropionato-\k2)-cadmium(II),
 C14H20CdCl2N4O4
;
_journal_issue 5
_journal_name_full 'Zeitschrift f\"ur Kristallographie - New Crystal Structures'
_journal_page_first 1109
_journal_page_last 1111
_journal_paper_doi 10.1515/ncrs-2021-0238
_journal_volume 236
_journal_year 2021
_chemical_formula_moiety 'C14 H20 Cd Cl2 N4 O4'
_chemical_formula_sum 'C14 H20 Cd Cl2 N4 O4'
_chemical_formula_weight 491.64
_space_group_crystal_system monoclinic
_space_group_IT_number 14
_space_group_name_Hall '-P 2yn'
_space_group_name_H-M_alt 'P 1 21/n 1'
_atom_sites_solution_hydrogens geom
_cell_angle_alpha 90
_cell_angle_beta 95.850(4)
_cell_angle_gamma 90
_cell_formula_units_Z 4
_cell_length_a 8.261(3)
_cell_length_b 16.390(5)
_cell_length_c 13.967(4)
_cell_measurement_reflns_used 6862
_cell_measurement_temperature 296.15
_cell_measurement_theta_max 28.21
_cell_measurement_theta_min 2.75
_cell_volume 1881.3(10)
_computing_cell_refinement 'SAINT v7.60A (Bruker, 2009) [1]'
_computing_data_collection 'Bruker APEX2'
_computing_data_reduction 'SAINT v7.60A (Bruker, 2009) [1]'
_computing_molecular_graphics 'Diamond 3.2i [2]'
_computing_publication_material 'Olex2 (Dolomanov et al., 2009) [3]'
_computing_structure_refinement 'SHELXL 2018/3 (Sheldrick, 2018) [4]'
_computing_structure_solution 'SHELXS  (Sheldrick, 2018) [5]'
_diffrn_ambient_temperature 296.15
_diffrn_measured_fraction_theta_full 0.999
_diffrn_measured_fraction_theta_max 0.982
_diffrn_measurement_device_type 'Bruker APEX-II CCD'
_diffrn_measurement_method '\f and \w scans'
_diffrn_radiation_monochromator graphite
_diffrn_radiation_type MoK\a
_diffrn_radiation_wavelength 0.71073
_diffrn_reflns_av_R_equivalents 0.0327
_diffrn_reflns_av_unetI/netI 0.0357
_diffrn_reflns_Laue_measured_fraction_full 0.999
_diffrn_reflns_Laue_measured_fraction_max 0.982
_diffrn_reflns_limit_h_max 10
_diffrn_reflns_limit_h_min -10
_diffrn_reflns_limit_k_max 16
_diffrn_reflns_limit_k_min -21
_diffrn_reflns_limit_l_max 18
_diffrn_reflns_limit_l_min -18
_diffrn_reflns_number 11546
_diffrn_reflns_point_group_measured_fraction_full 0.999
_diffrn_reflns_point_group_measured_fraction_max 0.982
_diffrn_reflns_theta_full 25.242
_diffrn_reflns_theta_max 28.226
_diffrn_reflns_theta_min 1.921
_diffrn_standards_number 0
_exptl_absorpt_coefficient_mu 1.471
_exptl_absorpt_correction_T_max 0.814
_exptl_absorpt_correction_T_min 0.748
_exptl_absorpt_correction_type none
_exptl_absorpt_process_details SADABS
_exptl_crystal_colour colourless
_exptl_crystal_colour_primary colourless
_exptl_crystal_density_diffrn 1.736
_exptl_crystal_density_meas .
_exptl_crystal_description block
_exptl_crystal_F_000 984
_exptl_crystal_size_max 0.22
_exptl_crystal_size_mid 0.17
_exptl_crystal_size_min 0.14
_refine_diff_density_max 0.470
_refine_diff_density_min -1.618
_refine_diff_density_rms 0.110
_refine_ls_extinction_coef .
_refine_ls_extinction_method none
_refine_ls_goodness_of_fit_ref 1.062
_refine_ls_hydrogen_treatment constr
_refine_ls_matrix_type full
_refine_ls_number_parameters 228
_refine_ls_number_reflns 4546
_refine_ls_number_restraints 0
_refine_ls_restrained_S_all 1.062
_refine_ls_R_factor_all 0.0396
_refine_ls_R_factor_gt 0.0342
_refine_ls_shift/su_max 0.001
_refine_ls_shift/su_mean 0.000
_refine_ls_structure_factor_coef Fsqd
_refine_ls_weighting_details 'w=1/[\s^2^(Fo^2^)+(0.0451P)^2^+0.7439P] where P=(Fo^2^+2Fc^2^)/3'
_refine_ls_weighting_scheme calc
_refine_ls_wR_factor_gt 0.0844
_refine_ls_wR_factor_ref 0.0873
_reflns_Friedel_coverage 0.000
_reflns_Friedel_fraction_full .
_reflns_Friedel_fraction_max .
_reflns_number_gt 3991
_reflns_number_total 4546
_reflns_threshold_expression 'I > 2\s(I)'
_cod_data_source_file suppl_j_ncrs-2021-0238_suppl.cif
_cod_data_source_block b
_cod_database_code 8104679
_shelx_space_group_comment
;
The symmetry employed for this shelxl refinement is uniquely defined
by the following loop, which should always be used as a source of
symmetry information in preference to the above space-group names.
They are only intended as comments.
;
_olex2_refinement_description
;
1. Fixed Uiso
 At 1.2 times of:
  All C(H) groups, All C(H,H) groups
 At 1.5 times of:
  All C(H,H,H) groups
2.a Secondary CH2 refined with riding coordinates:
 C2(H2A,H2B), C3(H3A,H3B), C9(H9A,H9B), C10(H10A,H10B)
2.b Aromatic/amide H refined with riding coordinates:
 C4(H4), C5(H5), C6(H6), C11(H11), C12(H12), C13(H13)
2.c Idealised Me refined as rotating group:
 C7(H7A,H7B,H7C), C14(H14A,H14B,H14C)
;

loop_
_space_group_symop_operation_xyz
'x, y, z'
'-x+1/2, y+1/2, -z+1/2'
'-x, -y, -z'
'x-1/2, -y-1/2, z-1/2'

loop_
_atom_site_label
_atom_site_type_symbol
_atom_site_fract_x
_atom_site_fract_y
_atom_site_fract_z
_atom_site_U_iso_or_equiv
_atom_site_adp_type
_atom_site_occupancy
_atom_site_site_symmetry_order
_atom_site_calc_flag
_atom_site_refinement_flags_posn
_atom_site_refinement_flags_adp
_atom_site_refinement_flags_occupancy
_atom_site_disorder_assembly
_atom_site_disorder_group
Cd1 Cd 0.36826(2) 0.41374(2) 0.72343(2) 0.03501(8) Uani 1 1 d . . . . .
Cl1 Cl 0.12093(10) 0.40598(6) 0.61162(6) 0.0584(2) Uani 1 1 d . . . . .
Cl2 Cl 0.34017(10) 0.32000(5) 0.86133(6) 0.05264(19) Uani 1 1 d . . . . .
O1 O 0.5275(3) 0.50502(14) 0.81420(17) 0.0569(5) Uani 1 1 d . . . . .
O2 O 0.2781(3) 0.54916(17) 0.79662(18) 0.0660(6) Uani 1 1 d . . . . .
O3 O 0.5341(3) 0.43552(13) 0.59840(15) 0.0466(5) Uani 1 1 d . . . . .
O4 O 0.5602(3) 0.31500(15) 0.66451(15) 0.0581(6) Uani 1 1 d . . . . .
N1 N 0.2213(4) 0.64819(16) 0.97288(19) 0.0541(7) Uani 1 1 d . . . . .
N2 N 0.1115(4) 0.58717(17) 1.0865(2) 0.0576(7) Uani 1 1 d . . . . .
N3 N 0.4894(2) 0.35472(13) 0.38931(14) 0.0324(4) Uani 1 1 d . . . . .
N4 N 0.2300(3) 0.35335(14) 0.35552(15) 0.0371(5) Uani 1 1 d . . . . .
C1 C 0.4205(4) 0.55538(17) 0.83167(18) 0.0406(6) Uani 1 1 d . . . . .
C2 C 0.4742(4) 0.6253(2) 0.8971(2) 0.0525(8) Uani 1 1 d . . . . .
H2A H 0.521776 0.603252 0.957948 0.063 Uiso 1 1 calc R . . . .
H2B H 0.558945 0.655075 0.868729 0.063 Uiso 1 1 calc R . . . .
C3 C 0.3429(6) 0.6845(2) 0.9168(3) 0.0696(11) Uani 1 1 d . . . . .
H3A H 0.391937 0.731001 0.951558 0.084 Uiso 1 1 calc R . . . .
H3B H 0.289446 0.704124 0.856117 0.084 Uiso 1 1 calc R . . . .
C4 C 0.2506(4) 0.6092(2) 1.0553(2) 0.0514(7) Uani 1 1 d . . . . .
H4 H 0.353338 0.598749 1.086551 0.062 Uiso 1 1 calc R . . . .
C5 C 0.0562(5) 0.6508(3) 0.9515(3) 0.0815(14) Uani 1 1 d . . . . .
H5 H 0.000868 0.674944 0.897502 0.098 Uiso 1 1 calc R . . . .
C6 C -0.0108(5) 0.6131(3) 1.0212(3) 0.0793(13) Uani 1 1 d . . . . .
H6 H -0.121627 0.605713 1.024838 0.095 Uiso 1 1 calc R . . . .
C7 C 0.0913(5) 0.5464(3) 1.1759(3) 0.0845(13) Uani 1 1 d . . . . .
H7A H 0.185528 0.513569 1.194580 0.127 Uiso 1 1 calc GR . . . .
H7B H -0.003391 0.512136 1.167737 0.127 Uiso 1 1 calc GR . . . .
H7C H 0.078337 0.586215 1.224903 0.127 Uiso 1 1 calc GR . . . .
C8 C 0.5920(3) 0.36456(17) 0.60168(18) 0.0358(5) Uani 1 1 d . . . . .
C9 C 0.6999(3) 0.33962(19) 0.52654(18) 0.0397(6) Uani 1 1 d . . . . .
H9A H 0.694969 0.280813 0.519017 0.048 Uiso 1 1 calc R . . . .
H9B H 0.811397 0.354089 0.548466 0.048 Uiso 1 1 calc R . . . .
C10 C 0.6534(3) 0.37900(19) 0.43023(19) 0.0395(6) Uani 1 1 d . . . . .
H10A H 0.657303 0.437846 0.437519 0.047 Uiso 1 1 calc R . . . .
H10B H 0.731547 0.363611 0.386154 0.047 Uiso 1 1 calc R . . . .
C11 C 0.3528(3) 0.39343(17) 0.40132(19) 0.0374(5) Uani 1 1 d . . . . .
H11 H 0.344534 0.441215 0.436400 0.045 Uiso 1 1 calc R . . . .
C12 C 0.4517(4) 0.28708(18) 0.3345(2) 0.0442(6) Uani 1 1 d . . . . .
H12 H 0.524827 0.248683 0.315369 0.053 Uiso 1 1 calc R . . . .
C13 C 0.2900(4) 0.28630(19) 0.3134(2) 0.0476(7) Uani 1 1 d . . . . .
H13 H 0.229809 0.247287 0.276883 0.057 Uiso 1 1 calc R . . . .
C14 C 0.0591(3) 0.3768(2) 0.3519(3) 0.0565(8) Uani 1 1 d . . . . .
H14A H 0.023388 0.371869 0.414962 0.085 Uiso 1 1 calc GR . . . .
H14B H -0.005036 0.341607 0.308095 0.085 Uiso 1 1 calc GR . . . .
H14C H 0.046538 0.432236 0.330367 0.085 Uiso 1 1 calc GR . . . .

loop_
_atom_site_aniso_label
_atom_site_aniso_U_11
_atom_site_aniso_U_22
_atom_site_aniso_U_33
_atom_site_aniso_U_23
_atom_site_aniso_U_13
_atom_site_aniso_U_12
Cd1 0.02999(11) 0.04486(12) 0.03035(11) -0.00150(7) 0.00397(7) -0.00211(7)
Cl1 0.0377(4) 0.0784(6) 0.0558(5) -0.0193(4) -0.0104(3) 0.0028(3)
Cl2 0.0522(4) 0.0581(4) 0.0499(4) 0.0136(3) 0.0165(3) -0.0050(3)
O1 0.0594(13) 0.0537(12) 0.0594(13) -0.0095(10) 0.0143(11) -0.0001(11)
O2 0.0605(15) 0.0719(16) 0.0626(15) -0.0215(13) -0.0093(11) -0.0016(13)
O3 0.0498(11) 0.0461(10) 0.0461(11) -0.0046(9) 0.0157(9) 0.0015(9)
O4 0.0637(14) 0.0721(15) 0.0410(11) 0.0205(10) 0.0167(10) 0.0220(12)
N1 0.0715(18) 0.0463(14) 0.0452(14) -0.0070(11) 0.0093(12) 0.0204(13)
N2 0.0447(15) 0.0673(18) 0.0625(18) -0.0125(13) 0.0147(13) 0.0058(12)
N3 0.0293(10) 0.0414(11) 0.0263(9) 0.0003(8) 0.0023(8) -0.0042(8)
N4 0.0306(10) 0.0459(12) 0.0336(11) 0.0011(9) -0.0030(8) -0.0036(9)
C1 0.0569(17) 0.0415(13) 0.0242(11) -0.0002(10) 0.0088(11) -0.0066(13)
C2 0.067(2) 0.0537(17) 0.0383(15) -0.0093(13) 0.0148(14) -0.0207(16)
C3 0.120(3) 0.0371(16) 0.055(2) -0.0049(14) 0.025(2) -0.0011(18)
C4 0.0481(17) 0.0566(17) 0.0503(17) 0.0019(14) 0.0096(14) 0.0066(14)
C5 0.077(3) 0.107(3) 0.058(2) -0.019(2) -0.009(2) 0.051(3)
C6 0.049(2) 0.120(4) 0.070(3) -0.033(3) 0.0075(18) 0.026(2)
C7 0.073(3) 0.107(3) 0.079(3) 0.008(3) 0.038(2) -0.013(3)
C8 0.0257(11) 0.0519(15) 0.0291(12) -0.0010(11) -0.0009(9) 0.0020(11)
C9 0.0264(11) 0.0575(16) 0.0349(13) -0.0040(12) 0.0016(10) 0.0037(11)
C10 0.0245(11) 0.0602(16) 0.0343(13) -0.0009(12) 0.0057(10) -0.0088(11)
C11 0.0311(12) 0.0431(13) 0.0380(13) -0.0077(11) 0.0038(10) -0.0025(10)
C12 0.0479(15) 0.0477(15) 0.0362(13) -0.0109(11) 0.0000(12) 0.0046(13)
C13 0.0506(16) 0.0464(15) 0.0430(15) -0.0076(12) -0.0090(13) -0.0046(13)
C14 0.0286(14) 0.074(2) 0.065(2) 0.0045(17) -0.0037(13) -0.0013(14)

loop_
_atom_type_symbol
_atom_type_description
_atom_type_scat_dispersion_real
_atom_type_scat_dispersion_imag
_atom_type_scat_source
C C 0.0033 0.0016 'International Tables Vol C Tables 4.2.6.8 and 6.1.1.4'
H H 0.0000 0.0000 'International Tables Vol C Tables 4.2.6.8 and 6.1.1.4'
Cd Cd -0.8075 1.2024 'International Tables Vol C Tables 4.2.6.8 and 6.1.1.4'
Cl Cl 0.1484 0.1585 'International Tables Vol C Tables 4.2.6.8 and 6.1.1.4'
N N 0.0061 0.0033 'International Tables Vol C Tables 4.2.6.8 and 6.1.1.4'
O O 0.0106 0.0060 'International Tables Vol C Tables 4.2.6.8 and 6.1.1.4'

loop_
_geom_angle_atom_site_label_1
_geom_angle_atom_site_label_2
_geom_angle_atom_site_label_3
_geom_angle
_geom_angle_site_symmetry_1
_geom_angle_site_symmetry_3
Cl1 Cd1 Cl2 108.90(3) . .
Cl1 Cd1 O2 92.37(6) . .
Cl1 Cd1 O4 106.06(7) . .
Cl1 Cd1 C8 99.21(6) . .
Cl2 Cd1 O2 99.81(7) . .
Cl2 Cd1 C8 114.68(6) . .
O1 Cd1 Cl1 141.59(6) . .
O1 Cd1 Cl2 93.92(7) . .
O1 Cd1 O2 52.56(8) . .
O1 Cd1 O3 88.09(8) . .
O1 Cd1 O4 105.14(9) . .
O1 Cd1 C8 98.57(8) . .
O2 Cd1 C8 137.17(9) . .
O3 Cd1 Cl1 92.62(6) . .
O3 Cd1 Cl2 140.68(6) . .
O3 Cd1 O2 112.09(8) . .
O3 Cd1 O4 53.78(7) . .
O3 Cd1 C8 27.03(8) . .
O4 Cd1 Cl2 88.11(5) . .
O4 Cd1 O2 156.48(9) . .
O4 Cd1 C8 26.81(7) . .
C1 O1 Cd1 99.29(19) . .
C1 O2 Cd1 85.76(19) . .
C8 O3 Cd1 94.65(16) . .
C8 O4 Cd1 89.80(17) . .
C4 N1 C3 126.2(3) . .
C4 N1 C5 107.3(3) . .
C5 N1 C3 126.5(3) . .
C4 N2 C6 107.8(3) . .
C4 N2 C7 126.5(3) . .
C6 N2 C7 125.7(4) . .
C11 N3 C10 125.9(2) . .
C11 N3 C12 108.2(2) . .
C12 N3 C10 125.9(2) . .
C11 N4 C13 108.4(2) . .
C11 N4 C14 125.4(3) . .
C13 N4 C14 126.2(2) . .
O1 C1 C2 116.8(3) . .
O2 C1 O1 122.2(3) . .
O2 C1 C2 121.0(3) . .
C1 C2 H2A 108.4 . .
C1 C2 H2B 108.4 . .
H2A C2 H2B 107.5 . .
C3 C2 C1 115.5(3) . .
C3 C2 H2A 108.4 . .
C3 C2 H2B 108.4 . .
N1 C3 C2 112.6(3) . .
N1 C3 H3A 109.1 . .
N1 C3 H3B 109.1 . .
C2 C3 H3A 109.1 . .
C2 C3 H3B 109.1 . .
H3A C3 H3B 107.8 . .
N1 C4 N2 109.4(3) . .
N1 C4 H4 125.3 . .
N2 C4 H4 125.3 . .
N1 C5 H5 126.0 . .
C6 C5 N1 108.0(4) . .
C6 C5 H5 126.0 . .
N2 C6 H6 126.2 . .
C5 C6 N2 107.6(4) . .
C5 C6 H6 126.2 . .
N2 C7 H7A 109.5 . .
N2 C7 H7B 109.5 . .
N2 C7 H7C 109.5 . .
H7A C7 H7B 109.5 . .
H7A C7 H7C 109.5 . .
H7B C7 H7C 109.5 . .
O3 C8 Cd1 58.32(13) . .
O3 C8 C9 118.5(2) . .
O4 C8 Cd1 63.39(15) . .
O4 C8 O3 121.5(2) . .
O4 C8 C9 119.9(3) . .
C9 C8 Cd1 173.77(17) . .
C8 C9 H9A 109.0 . .
C8 C9 H9B 109.0 . .
C8 C9 C10 113.1(2) . .
H9A C9 H9B 107.8 . .
C10 C9 H9A 109.0 . .
C10 C9 H9B 109.0 . .
N3 C10 C9 111.9(2) . .
N3 C10 H10A 109.2 . .
N3 C10 H10B 109.2 . .
C9 C10 H10A 109.2 . .
C9 C10 H10B 109.2 . .
H10A C10 H10B 107.9 . .
N3 C11 H11 125.5 . .
N4 C11 N3 108.9(2) . .
N4 C11 H11 125.5 . .
N3 C12 H12 126.4 . .
C13 C12 N3 107.2(2) . .
C13 C12 H12 126.4 . .
N4 C13 H13 126.4 . .
C12 C13 N4 107.2(2) . .
C12 C13 H13 126.4 . .
N4 C14 H14A 109.5 . .
N4 C14 H14B 109.5 . .
N4 C14 H14C 109.5 . .
H14A C14 H14B 109.5 . .
H14A C14 H14C 109.5 . .
H14B C14 H14C 109.5 . .

loop_
_geom_bond_atom_site_label_1
_geom_bond_atom_site_label_2
_geom_bond_distance
_geom_bond_site_symmetry_2
Cd1 Cl1 2.4452(9) .
Cd1 Cl2 2.4930(9) .
Cd1 O1 2.288(2) .
Cd1 O2 2.585(3) .
Cd1 O3 2.354(2) .
Cd1 O4 2.465(2) .
Cd1 C8 2.757(3) .
O1 C1 1.252(4) .
O2 C1 1.231(4) .
O3 C8 1.257(3) .
O4 C8 1.244(3) .
N1 C3 1.462(5) .
N1 C4 1.317(4) .
N1 C5 1.366(5) .
N2 C4 1.321(4) .
N2 C6 1.359(5) .
N2 C7 1.441(5) .
N3 C10 1.471(3) .
N3 C11 1.320(3) .
N3 C12 1.365(3) .
N4 C11 1.318(3) .
N4 C13 1.363(4) .
N4 C14 1.459(4) .
C1 C2 1.504(4) .
C2 H2A 0.9700 .
C2 H2B 0.9700 .
C2 C3 1.501(5) .
C3 H3A 0.9700 .
C3 H3B 0.9700 .
C4 H4 0.9300 .
C5 H5 0.9300 .
C5 C6 1.321(7) .
C6 H6 0.9300 .
C7 H7A 0.9600 .
C7 H7B 0.9600 .
C7 H7C 0.9600 .
C8 C9 1.501(3) .
C9 H9A 0.9700 .
C9 H9B 0.9700 .
C9 C10 1.506(4) .
C10 H10A 0.9700 .
C10 H10B 0.9700 .
C11 H11 0.9300 .
C12 H12 0.9300 .
C12 C13 1.338(4) .
C13 H13 0.9300 .
C14 H14A 0.9600 .
C14 H14B 0.9600 .
C14 H14C 0.9600 .

loop_
_geom_torsion_atom_site_label_1
_geom_torsion_atom_site_label_2
_geom_torsion_atom_site_label_3
_geom_torsion_atom_site_label_4
_geom_torsion
_geom_torsion_site_symmetry_1
_geom_torsion_site_symmetry_2
_geom_torsion_site_symmetry_3
_geom_torsion_site_symmetry_4
Cd1 O1 C1 O2 -4.5(3) . . . .
Cd1 O1 C1 C2 176.3(2) . . . .
Cd1 O2 C1 O1 3.9(3) . . . .
Cd1 O2 C1 C2 -176.9(2) . . . .
Cd1 O3 C8 O4 -5.2(3) . . . .
Cd1 O3 C8 C9 173.77(19) . . . .
Cd1 O4 C8 O3 5.0(3) . . . .
Cd1 O4 C8 C9 -174.0(2) . . . .
O1 C1 C2 C3 -179.8(3) . . . .
O2 C1 C2 C3 1.0(4) . . . .
O3 C8 C9 C10 -33.0(3) . . . .
O4 C8 C9 C10 146.1(3) . . . .
N1 C5 C6 N2 0.3(5) . . . .
N3 C12 C13 N4 -0.1(3) . . . .
C1 C2 C3 N1 66.9(4) . . . .
C3 N1 C4 N2 178.0(3) . . . .
C3 N1 C5 C6 -178.1(3) . . . .
C4 N1 C3 C2 52.7(5) . . . .
C4 N1 C5 C6 -0.2(4) . . . .
C4 N2 C6 C5 -0.3(5) . . . .
C5 N1 C3 C2 -129.8(4) . . . .
C5 N1 C4 N2 0.1(4) . . . .
C6 N2 C4 N1 0.1(4) . . . .
C7 N2 C4 N1 -177.2(4) . . . .
C7 N2 C6 C5 177.1(4) . . . .
C8 C9 C10 N3 -62.9(3) . . . .
C10 N3 C11 N4 -179.0(2) . . . .
C10 N3 C12 C13 178.8(2) . . . .
C11 N3 C10 C9 91.4(3) . . . .
C11 N3 C12 C13 0.4(3) . . . .
C11 N4 C13 C12 -0.3(3) . . . .
C12 N3 C10 C9 -86.8(3) . . . .
C12 N3 C11 N4 -0.6(3) . . . .
C13 N4 C11 N3 0.5(3) . . . .
C14 N4 C11 N3 179.8(3) . . . .
C14 N4 C13 C12 -179.6(3) . . . .
